data_2106106
loop_
_publ_author_name
'Marsh, R.E.'
'Herbstein, F.H.'

_publ_section_title
;
 Some additional changes in space groups of published crystal structures
;
_journal_name_full 'Acta Crystallographica B (39,1983-)'
_journal_page_first 280
_journal_page_last 287
_journal_volume 39
_journal_year 1983
_chemical_formula_sum 'Ga7 Rb'
_space_group_IT_number 166
_symmetry_space_group_name_Hall '-R 3 2"'
_symmetry_space_group_name_H-M 'R -3 m :H'
_cell_angle_alpha 90
_cell_angle_beta 90
_cell_angle_gamma 120
_cell_formula_units_Z 6
_cell_length_a 6.602
_cell_length_b 6.602
_cell_length_c 28.566
_cell_volume 1078.279
_citation_journal_id_ASTM ASBSDK
_cod_data_source_file Marsh_ASBSDK_1983_336.cif
_cod_data_source_block Ga7Rb1
_cod_original_formula_sum 'Ga7 Rb1'
_cod_database_code 2106106

loop_
_symmetry_equiv_pos_as_xyz
x,y,z
-y,x-y,z
-x+y,-x,z
y,x,-z
-x,-x+y,-z
x-y,-y,-z
-x,-y,-z
y,-x+y,-z
x-y,x,-z
-y,-x,z
x,x-y,z
-x+y,y,z
x+2/3,y+1/3,z+1/3
-y+2/3,x-y+1/3,z+1/3
-x+y+2/3,-x+1/3,z+1/3
y+2/3,x+1/3,-z+1/3
-x+2/3,-x+y+1/3,-z+1/3
x-y+2/3,-y+1/3,-z+1/3
-x+2/3,-y+1/3,-z+1/3
y+2/3,-x+y+1/3,-z+1/3
x-y+2/3,x+1/3,-z+1/3
-y+2/3,-x+1/3,z+1/3
x+2/3,x-y+1/3,z+1/3
-x+y+2/3,y+1/3,z+1/3
x+1/3,y+2/3,z+2/3
-y+1/3,x-y+2/3,z+2/3
-x+y+1/3,-x+2/3,z+2/3
y+1/3,x+2/3,-z+2/3
-x+1/3,-x+y+2/3,-z+2/3
x-y+1/3,-y+2/3,-z+2/3
-x+1/3,-y+2/3,-z+2/3
y+1/3,-x+y+2/3,-z+2/3
x-y+1/3,x+2/3,-z+2/3
-y+1/3,-x+2/3,z+2/3
x+1/3,x-y+2/3,z+2/3
-x+y+1/3,y+2/3,z+2/3

loop_
_atom_site_label
_atom_site_type_symbol
_atom_site_fract_x
_atom_site_fract_y
_atom_site_fract_z
_atom_site_occupancy
_atom_site_U_iso_or_equiv
Rb1 Rb 0 0 0.1947 1 0.0
Ga2 Ga 0.8679 0.1321 0.3147 1 0.0
Ga1 Ga 0 0 0.456 1 0.0
Ga3 Ga 0.8063 0.1937 0.4106 1 0.0
